data_7155453
loop_
_publ_author_name
'Li, Yu-Xia'
'Wang, Qi-Qiang'
'Yang, Luo'

_publ_section_title
;
 Metal-free decarbonylative alkylation-aminoxidation of styrene
 derivatives with aliphatic aldehydes and N-hydroxyphthalimide.
;
_journal_issue 6
_journal_name_full 'Organic &amp; biomolecular chemistry'
_journal_page_first 1338
_journal_page_last 1342
_journal_paper_doi 10.1039/c7ob00030h
_journal_volume 15
_journal_year 2017
_chemical_formula_moiety 'C20 H21 N O3'
_chemical_formula_sum 'C20 H21 N O3'
_chemical_formula_weight 323.38
_chemical_name_systematic
;
 ?
;
_space_group_crystal_system monoclinic
_space_group_IT_number 14
_space_group_name_Hall '-P 2ybc'
_space_group_name_H-M_alt 'P 1 21/c 1'
_symmetry_space_group_name_Hall '-P 2ybc'
_symmetry_space_group_name_H-M 'P 1 21/c 1'
_atom_sites_solution_hydrogens geom
_atom_sites_solution_primary direct
_audit_creation_date 2016-04-15
_audit_creation_method
;
Olex2 1.2
(compiled 2016.02.19 svn.r3266 for OlexSys, GUI svn.r5155)
;
_audit_update_record
;
2016-10-26 deposited with the CCDC.
2017-01-16 downloaded from the CCDC.
;
_cell_angle_alpha 90
_cell_angle_beta 102.24(3)
_cell_angle_gamma 90
_cell_formula_units_Z 4
_cell_length_a 14.649(3)
_cell_length_b 9.1488(18)
_cell_length_c 13.375(3)
_cell_measurement_reflns_used 4871
_cell_measurement_temperature 173.1500
_cell_measurement_theta_max 27.4774
_cell_measurement_theta_min 1.4224
_cell_volume 1751.8(7)
_computing_cell_refinement 'CrystalClear (Rigaku Inc., 2007)'
_computing_data_collection 'CrystalClear (Rigaku Inc., 2007)'
_computing_data_reduction 'CrystalClear (Rigaku Inc., 2007)'
_computing_molecular_graphics 'Olex2 (Dolomanov et al., 2009)'
_computing_publication_material 'CIFTAB (Sheldrick, 2013)'
_computing_structure_refinement 'SHELXL (Sheldrick, 2014)'
_computing_structure_solution
;
'SHELXT (Sheldrick, 2014)'
;
_diffrn_ambient_temperature 173.1500
_diffrn_detector_area_resol_mean 28.5714
_diffrn_measured_fraction_theta_full 0.990
_diffrn_measured_fraction_theta_max 0.988
_diffrn_measurement_details
;
scan:
    Number of images: 360
               Slice: -110.0000 - 70.0000
         Image width: 0.5000
            Exp time: 10.0000
       Rotation axis: Omega
               Omega: 0.0000
                 Chi: 45.0000
                 Phi: 90.0000
                 XTD: 45.1074
              2theta: -20.0072
scan:
    Number of images: 298
               Slice: -80.0000 - 69.0000
         Image width: 0.5000
            Exp time: 10.0000
       Rotation axis: Omega
               Omega: 0.0000
                 Chi: 45.0000
                 Phi: 270.0000
                 XTD: 45.1074
              2theta: -20.0072
;
_diffrn_measurement_device
;
Saturn724+ (2x2 bin mode)
;
_diffrn_measurement_device_details
;
AFC10: Fixed Chi 2 circle
;
_diffrn_measurement_device_type 'Saturn724+ CCD'
_diffrn_measurement_method '\w scans at fixed \c = 45\%'
_diffrn_orient_matrix_type d*Trek
_diffrn_orient_matrix_UB_11 0.0070
_diffrn_orient_matrix_UB_12 -0.0417
_diffrn_orient_matrix_UB_13 -0.0637
_diffrn_orient_matrix_UB_21 -0.0149
_diffrn_orient_matrix_UB_22 -0.0913
_diffrn_orient_matrix_UB_23 0.0582
_diffrn_orient_matrix_UB_31 -0.0660
_diffrn_orient_matrix_UB_32 -0.0037
_diffrn_orient_matrix_UB_33 -0.0226
_diffrn_radiation_detector CCD
_diffrn_radiation_monochromator 'Graphite Monochromator'
_diffrn_radiation_type MoK\a
_diffrn_radiation_wavelength 0.71073
_diffrn_reflns_av_R_equivalents 0.0370
_diffrn_reflns_av_unetI/netI 0.0360
_diffrn_reflns_Laue_measured_fraction_full 0.990
_diffrn_reflns_Laue_measured_fraction_max 0.988
_diffrn_reflns_limit_h_max 17
_diffrn_reflns_limit_h_min -18
_diffrn_reflns_limit_k_max 11
_diffrn_reflns_limit_k_min -11
_diffrn_reflns_limit_l_max 17
_diffrn_reflns_limit_l_min -17
_diffrn_reflns_number 12038
_diffrn_reflns_point_group_measured_fraction_full 0.990
_diffrn_reflns_point_group_measured_fraction_max 0.988
_diffrn_reflns_theta_full 26.000
_diffrn_reflns_theta_max 27.476
_diffrn_reflns_theta_min 3.117
_diffrn_source 'Sealed Tube'
_diffrn_source_current 30.0000
_diffrn_source_power 1.5000
_diffrn_source_voltage 50.0000
_exptl_absorpt_coefficient_mu 0.082
_exptl_absorpt_correction_T_max 1.0000
_exptl_absorpt_correction_T_min 0.8211
_exptl_absorpt_correction_type multi-scan
_exptl_absorpt_process_details 'CrystalClear (Rigaku Inc., 2007)'
_exptl_crystal_colour Colorless
_exptl_crystal_density_diffrn 1.226
_exptl_crystal_description plate
_exptl_crystal_F_000 688
_exptl_crystal_size_max 0.42
_exptl_crystal_size_mid 0.39
_exptl_crystal_size_min 0.08
_refine_diff_density_max 0.193
_refine_diff_density_min -0.176
_refine_diff_density_rms 0.037
_refine_ls_extinction_method none
_refine_ls_goodness_of_fit_ref 1.212
_refine_ls_hydrogen_treatment constr
_refine_ls_matrix_type full
_refine_ls_number_parameters 220
_refine_ls_number_reflns 3959
_refine_ls_number_restraints 0
_refine_ls_restrained_S_all 1.212
_refine_ls_R_factor_all 0.0691
_refine_ls_R_factor_gt 0.0612
_refine_ls_shift/su_max 0.000
_refine_ls_shift/su_mean 0.000
_refine_ls_structure_factor_coef Fsqd
_refine_ls_weighting_details 'w=1/[\s^2^(Fo^2^)+(0.0310P)^2^+0.6990P] where P=(Fo^2^+2Fc^2^)/3'
_refine_ls_weighting_scheme calc
_refine_ls_wR_factor_gt 0.1173
_refine_ls_wR_factor_ref 0.1215
_reflns_Friedel_coverage 0.000
_reflns_number_gt 3619
_reflns_number_total 3959
_reflns_threshold_expression 'I > 2\s(I)'
_cod_data_source_file c7ob00030h2.cif
_cod_data_source_block sa4696a
_cod_depositor_comments 'Adding full bibliography for 7155453.cif.'
_cod_original_cell_volume 1751.8(6)
_cod_database_code 7155453
_shelxl_version_number 2013-4
_shelx_space_group_comment
;
The symmetry employed for this shelxl refinement is uniquely defined
by the following loop, which should always be used as a source of
symmetry information in preference to the above space-group names.
They are only intended as comments.
;
_diffrn_number_total 4218
_olex2_refinement_description
;
1. Fixed Uiso
 At 1.2 times of:
  All C(H) groups, All C(H,H) groups
 At 1.5 times of:
  All C(H,H,H) groups
2.a Ternary CH refined with riding coordinates:
 C9(H9)
2.b Secondary CH2 refined with riding coordinates:
 C16(H16A,H16B)
2.c Aromatic/amide H refined with riding coordinates:
 C5(H5), C6(H6), C7(H7), C8(H8), C11(H11), C12(H12), C13(H13), C14(H14),
 C15(H15)
2.d Idealised Me refined as rotating group:
 C18(H18A,H18B,H18C), C19(H19A,H19B,H19C), C20(H20A,H20B,H20C)
;
_olex2_submission_special_instructions 'No special instructions were received'

loop_
_space_group_symop_operation_xyz
'x, y, z'
'-x, y+1/2, -z+1/2'
'-x, -y, -z'
'x, -y-1/2, z-1/2'

loop_
_atom_site_label
_atom_site_type_symbol
_atom_site_fract_x
_atom_site_fract_y
_atom_site_fract_z
_atom_site_U_iso_or_equiv
_atom_site_adp_type
_atom_site_occupancy
_atom_site_site_symmetry_order
_atom_site_calc_flag
_atom_site_refinement_flags_posn
O1 O 0.51778(9) 0.53152(14) 0.23415(9) 0.0420(3) Uani 1 1 d .
O2 O 0.69857(8) 0.15591(13) 0.39505(10) 0.0377(3) Uani 1 1 d .
O3 O 0.68129(8) 0.36656(13) 0.23427(8) 0.0328(3) Uani 1 1 d .
N1 N 0.62793(10) 0.35914(15) 0.30815(10) 0.0303(3) Uani 1 1 d .
C1 C 0.63636(11) 0.24507(17) 0.37935(12) 0.0286(3) Uani 1 1 d .
C2 C 0.55483(11) 0.26464(17) 0.42808(12) 0.0282(3) Uani 1 1 d .
C3 C 0.49984(11) 0.37772(17) 0.37833(12) 0.0280(3) Uani 1 1 d .
C4 C 0.54442(11) 0.43779(17) 0.29713(12) 0.0305(3) Uani 1 1 d .
C5 C 0.41802(12) 0.41806(19) 0.40612(13) 0.0336(4) Uani 1 1 d .
H5 H 0.3814 0.4940 0.3732 0.040 Uiso 1 1 calc R
C6 C 0.39234(13) 0.3408(2) 0.48537(14) 0.0389(4) Uani 1 1 d .
H6 H 0.3372 0.3647 0.5054 0.047 Uiso 1 1 calc R
C7 C 0.44774(13) 0.2283(2) 0.53514(14) 0.0406(4) Uani 1 1 d .
H7 H 0.4290 0.1785 0.5880 0.049 Uiso 1 1 calc R
C8 C 0.53082(12) 0.18851(19) 0.50741(13) 0.0352(4) Uani 1 1 d .
H8 H 0.5683 0.1139 0.5410 0.042 Uiso 1 1 calc R
C9 C 0.77725(11) 0.41423(18) 0.27816(13) 0.0309(4) Uani 1 1 d .
H9 H 0.8073 0.3419 0.3286 0.037 Uiso 1 1 calc R
C10 C 0.78056(11) 0.56147(17) 0.32910(12) 0.0298(3) Uani 1 1 d .
C11 C 0.83939(12) 0.58171(19) 0.42427(13) 0.0345(4) Uani 1 1 d .
H11 H 0.8729 0.5028 0.4572 0.041 Uiso 1 1 calc R
C12 C 0.84874(13) 0.7182(2) 0.47083(14) 0.0396(4) Uani 1 1 d .
H12 H 0.8886 0.7304 0.5344 0.048 Uiso 1 1 calc R
C13 C 0.79879(13) 0.8357(2) 0.42268(14) 0.0401(4) Uani 1 1 d .
H13 H 0.8050 0.9273 0.4535 0.048 Uiso 1 1 calc R
C14 C 0.73959(14) 0.81651(19) 0.32865(14) 0.0393(4) Uani 1 1 d .
H14 H 0.7055 0.8954 0.2965 0.047 Uiso 1 1 calc R
C15 C 0.73041(13) 0.68073(18) 0.28149(13) 0.0361(4) Uani 1 1 d .
H15 H 0.6906 0.6693 0.2178 0.043 Uiso 1 1 calc R
C16 C 0.82533(12) 0.41278(18) 0.18704(14) 0.0356(4) Uani 1 1 d .
H16A H 0.8681 0.4949 0.1942 0.043 Uiso 1 1 calc R
H16B H 0.7781 0.4286 0.1252 0.043 Uiso 1 1 calc R
C17 C 0.87977(12) 0.2737(2) 0.17252(14) 0.0372(4) Uani 1 1 d .
C18 C 0.91769(14) 0.2939(2) 0.07507(16) 0.0479(5) Uani 1 1 d .
H18A H 0.8665 0.3044 0.0174 0.072 Uiso 1 1 calc GR
H18B H 0.9543 0.2102 0.0652 0.072 Uiso 1 1 calc GR
H18C H 0.9561 0.3799 0.0815 0.072 Uiso 1 1 calc GR
C19 C 0.96223(16) 0.2543(3) 0.26293(18) 0.0667(7) Uani 1 1 d .
H19A H 0.9999 0.3410 0.2711 0.100 Uiso 1 1 calc GR
H19B H 0.9992 0.1723 0.2504 0.100 Uiso 1 1 calc GR
H19C H 0.9394 0.2372 0.3241 0.100 Uiso 1 1 calc GR
C20 C 0.81602(16) 0.1404(2) 0.16094(17) 0.0519(5) Uani 1 1 d .
H20A H 0.7924 0.1277 0.2221 0.078 Uiso 1 1 calc GR
H20B H 0.8507 0.0551 0.1497 0.078 Uiso 1 1 calc GR
H20C H 0.7648 0.1543 0.1037 0.078 Uiso 1 1 calc GR

loop_
_atom_site_aniso_label
_atom_site_aniso_U_11
_atom_site_aniso_U_22
_atom_site_aniso_U_33
_atom_site_aniso_U_23
_atom_site_aniso_U_13
_atom_site_aniso_U_12
O1 0.0432(7) 0.0422(7) 0.0389(7) 0.0113(6) 0.0051(6) 0.0108(6)
O2 0.0348(6) 0.0283(6) 0.0501(7) 0.0029(5) 0.0091(5) 0.0061(5)
O3 0.0322(6) 0.0360(6) 0.0317(6) -0.0022(5) 0.0103(5) -0.0018(5)
N1 0.0313(7) 0.0282(7) 0.0333(7) 0.0025(6) 0.0110(6) 0.0032(6)
C1 0.0301(8) 0.0215(7) 0.0326(8) -0.0021(6) 0.0031(6) -0.0011(6)
C2 0.0297(8) 0.0238(7) 0.0299(8) -0.0047(6) 0.0038(6) -0.0032(6)
C3 0.0293(8) 0.0258(7) 0.0268(7) -0.0057(6) 0.0012(6) -0.0006(6)
C4 0.0320(8) 0.0272(8) 0.0300(8) -0.0030(6) 0.0018(7) 0.0023(7)
C5 0.0303(8) 0.0331(9) 0.0354(9) -0.0084(7) 0.0024(7) 0.0019(7)
C6 0.0327(9) 0.0439(10) 0.0420(10) -0.0115(8) 0.0122(8) -0.0052(8)
C7 0.0444(10) 0.0429(10) 0.0369(9) -0.0021(8) 0.0138(8) -0.0089(8)
C8 0.0391(9) 0.0306(8) 0.0348(9) 0.0008(7) 0.0054(7) -0.0022(7)
C9 0.0304(8) 0.0272(8) 0.0349(8) 0.0014(6) 0.0062(7) 0.0007(7)
C10 0.0312(8) 0.0271(8) 0.0319(8) 0.0020(6) 0.0087(7) 0.0012(7)
C11 0.0323(9) 0.0351(9) 0.0353(9) 0.0030(7) 0.0056(7) 0.0047(7)
C12 0.0368(9) 0.0429(10) 0.0365(9) -0.0054(8) 0.0017(7) -0.0017(8)
C13 0.0439(10) 0.0309(9) 0.0461(10) -0.0067(8) 0.0112(8) -0.0028(8)
C14 0.0482(11) 0.0275(8) 0.0421(10) 0.0042(7) 0.0093(8) 0.0025(8)
C15 0.0416(10) 0.0302(9) 0.0347(9) 0.0026(7) 0.0035(7) 0.0041(7)
C16 0.0366(9) 0.0289(8) 0.0439(10) -0.0010(7) 0.0145(8) -0.0003(7)
C17 0.0336(9) 0.0357(9) 0.0419(9) -0.0065(7) 0.0075(7) 0.0044(7)
C18 0.0431(11) 0.0467(11) 0.0587(12) -0.0114(9) 0.0215(9) -0.0002(9)
C19 0.0493(13) 0.0863(18) 0.0591(14) -0.0076(13) -0.0007(11) 0.0285(13)
C20 0.0696(14) 0.0317(10) 0.0598(13) -0.0075(9) 0.0263(11) -0.0048(10)

loop_
_atom_type_symbol
_atom_type_description
_atom_type_scat_dispersion_real
_atom_type_scat_dispersion_imag
_atom_type_scat_source
C C 0.0033 0.0016 'International Tables Vol C Tables 4.2.6.8 and 6.1.1.4'
H H 0.0000 0.0000 'International Tables Vol C Tables 4.2.6.8 and 6.1.1.4'
N N 0.0061 0.0033 'International Tables Vol C Tables 4.2.6.8 and 6.1.1.4'
O O 0.0106 0.0060 'International Tables Vol C Tables 4.2.6.8 and 6.1.1.4'

loop_
_geom_angle_atom_site_label_1
_geom_angle_atom_site_label_2
_geom_angle_atom_site_label_3
_geom_angle
N1 O3 C9 111.47(11)
O3 N1 C1 122.67(13)
O3 N1 C4 120.82(13)
C4 N1 C1 113.81(14)
O2 C1 N1 125.17(16)
O2 C1 C2 130.64(15)
N1 C1 C2 104.18(13)
C3 C2 C1 108.50(14)
C8 C2 C1 129.58(15)
C8 C2 C3 121.91(16)
C2 C3 C4 108.96(14)
C5 C3 C2 121.25(16)
C5 C3 C4 129.79(15)
O1 C4 N1 125.77(16)
O1 C4 C3 130.19(16)
N1 C4 C3 104.04(13)
C3 C5 H5 121.3
C3 C5 C6 117.42(16)
C6 C5 H5 121.3
C5 C6 H6 119.4
C7 C6 C5 121.12(17)
C7 C6 H6 119.4
C6 C7 H7 119.3
C6 C7 C8 121.32(17)
C8 C7 H7 119.3
C2 C8 C7 116.98(16)
C2 C8 H8 121.5
C7 C8 H8 121.5
O3 C9 H9 109.0
O3 C9 C10 112.49(13)
O3 C9 C16 103.99(13)
C10 C9 H9 109.0
C10 C9 C16 113.06(14)
C16 C9 H9 109.0
C11 C10 C9 119.19(14)
C11 C10 C15 118.63(15)
C15 C10 C9 122.08(15)
C10 C11 H11 119.6
C12 C11 C10 120.89(16)
C12 C11 H11 119.6
C11 C12 H12 120.0
C13 C12 C11 119.92(16)
C13 C12 H12 120.0
C12 C13 H13 120.2
C14 C13 C12 119.65(17)
C14 C13 H13 120.2
C13 C14 H14 119.7
C13 C14 C15 120.69(17)
C15 C14 H14 119.7
C10 C15 H15 119.9
C14 C15 C10 120.22(16)
C14 C15 H15 119.9
C9 C16 H16A 108.2
C9 C16 H16B 108.2
C9 C16 C17 116.52(14)
H16A C16 H16B 107.3
C17 C16 H16A 108.2
C17 C16 H16B 108.2
C18 C17 C16 107.38(15)
C19 C17 C16 109.93(16)
C19 C17 C18 108.60(17)
C20 C17 C16 110.65(15)
C20 C17 C18 109.58(15)
C20 C17 C19 110.62(18)
C17 C18 H18A 109.5
C17 C18 H18B 109.5
C17 C18 H18C 109.5
H18A C18 H18B 109.5
H18A C18 H18C 109.5
H18B C18 H18C 109.5
C17 C19 H19A 109.5
C17 C19 H19B 109.5
C17 C19 H19C 109.5
H19A C19 H19B 109.5
H19A C19 H19C 109.5
H19B C19 H19C 109.5
C17 C20 H20A 109.5
C17 C20 H20B 109.5
C17 C20 H20C 109.5
H20A C20 H20B 109.5
H20A C20 H20C 109.5
H20B C20 H20C 109.5

loop_
_geom_bond_atom_site_label_1
_geom_bond_atom_site_label_2
_geom_bond_distance
O1 C4 1.207(2)
O2 C1 1.2077(19)
O3 N1 1.3854(18)
O3 C9 1.470(2)
N1 C1 1.401(2)
N1 C4 1.400(2)
C1 C2 1.488(2)
C2 C3 1.391(2)
C2 C8 1.376(2)
C3 C4 1.486(2)
C3 C5 1.378(2)
C5 H5 0.9300
C5 C6 1.391(3)
C6 H6 0.9300
C6 C7 1.390(3)
C7 H7 0.9300
C7 C8 1.394(3)
C8 H8 0.9300
C9 H9 0.9800
C9 C10 1.506(2)
C9 C16 1.532(2)
C10 C11 1.390(2)
C10 C15 1.392(2)
C11 H11 0.9300
C11 C12 1.389(2)
C12 H12 0.9300
C12 C13 1.381(3)
C13 H13 0.9300
C13 C14 1.379(3)
C14 H14 0.9300
C14 C15 1.387(2)
C15 H15 0.9300
C16 H16A 0.9700
C16 H16B 0.9700
C16 C17 1.536(2)
C17 C18 1.533(3)
C17 C19 1.528(3)
C17 C20 1.524(3)
C18 H18A 0.9600
C18 H18B 0.9600
C18 H18C 0.9600
C19 H19A 0.9600
C19 H19B 0.9600
C19 H19C 0.9600
C20 H20A 0.9600
C20 H20B 0.9600
C20 H20C 0.9600

loop_
_geom_torsion_atom_site_label_1
_geom_torsion_atom_site_label_2
_geom_torsion_atom_site_label_3
_geom_torsion_atom_site_label_4
_geom_torsion
O2 C1 C2 C3 -176.12(16)
O2 C1 C2 C8 2.8(3)
O3 N1 C1 O2 12.1(2)
O3 N1 C1 C2 -168.95(13)
O3 N1 C4 O1 -11.0(2)
O3 N1 C4 C3 168.63(12)
O3 C9 C10 C11 135.31(15)
O3 C9 C10 C15 -48.3(2)
O3 C9 C16 C17 -94.88(17)
N1 O3 C9 C10 -58.45(16)
N1 O3 C9 C16 178.87(12)
N1 C1 C2 C3 5.05(16)
N1 C1 C2 C8 -176.04(16)
C1 N1 C4 O1 -172.83(16)
C1 N1 C4 C3 6.79(17)
C1 C2 C3 C4 -1.18(17)
C1 C2 C3 C5 178.59(14)
C1 C2 C8 C7 -177.88(15)
C2 C3 C4 O1 176.43(17)
C2 C3 C4 N1 -3.16(16)
C2 C3 C5 C6 -0.4(2)
C3 C2 C8 C7 0.9(2)
C3 C5 C6 C7 0.7(2)
C4 N1 C1 O2 173.61(15)
C4 N1 C1 C2 -7.49(17)
C4 C3 C5 C6 179.34(15)
C5 C3 C4 O1 -3.3(3)
C5 C3 C4 N1 177.09(16)
C5 C6 C7 C8 -0.2(3)
C6 C7 C8 C2 -0.6(3)
C8 C2 C3 C4 179.81(14)
C8 C2 C3 C5 -0.4(2)
C9 O3 N1 C1 -76.19(17)
C9 O3 N1 C4 123.61(15)
C9 C10 C11 C12 175.98(16)
C9 C10 C15 C14 -176.29(16)
C9 C16 C17 C18 177.46(15)
C9 C16 C17 C19 -64.6(2)
C9 C16 C17 C20 57.9(2)
C10 C9 C16 C17 142.81(15)
C10 C11 C12 C13 0.3(3)
C11 C10 C15 C14 0.1(3)
C11 C12 C13 C14 0.2(3)
C12 C13 C14 C15 -0.7(3)
C13 C14 C15 C10 0.5(3)
C15 C10 C11 C12 -0.5(3)
C16 C9 C10 C11 -107.27(17)
C16 C9 C10 C15 69.1(2)
